data_7064351
loop_
_publ_author_name
'Rayasingh, Amlan Ranjan'
'Manivannan, Vadivelu'

_publ_section_title
;
 Synthesis, structure, and catalytic- and bio-activity of some metal
 complexes and a coordination polymer featuring imidazo[1,5-a]pyridine and
 chromen[4,3-b]pyrrole-4-one
;
_journal_issue 16
_journal_name_full 'New Journal of Chemistry'
_journal_page_first 6746
_journal_page_last 6760
_journal_paper_doi 10.1039/D6NJ00431H
_journal_volume 50
_journal_year 2026
_chemical_formula_moiety 'C32 H22 N4 Ni O6, 2(C3 H7 N O)'
_chemical_formula_sum 'C38 H36 N6 Ni O8'
_chemical_formula_weight 763.44
_chemical_name_systematic 75A7Ni
_space_group_crystal_system monoclinic
_space_group_IT_number 15
_space_group_name_Hall '-I 2yc'
_space_group_name_H-M_alt 'I 1 2/c 1'
_atom_sites_solution_hydrogens mixed
_atom_sites_solution_primary dual
_audit_creation_date 2024-11-26
_audit_creation_method
;
Olex2 1.5
(compiled 2021.12.09 svn.r5202d8cf for OlexSys, GUI svn.r6439)
;
_audit_update_record
;
2025-05-24 deposited with the CCDC.	2026-03-24 downloaded from the CCDC.
;
_cell_angle_alpha 90
_cell_angle_beta 107.440(4)
_cell_angle_gamma 90
_cell_formula_units_Z 4
_cell_length_a 17.2559(6)
_cell_length_b 11.6096(3)
_cell_length_c 18.5736(7)
_cell_measurement_reflns_used 3890
_cell_measurement_temperature 293
_cell_measurement_theta_max 28.4910
_cell_measurement_theta_min 2.5780
_cell_volume 3549.9(2)
_computing_cell_refinement 'CrystalClear-SM Expert 2.0 r7 (Rigaku, 2011)'
_computing_data_collection 'CrystalClear-SM Expert 2.0 r7 (Rigaku, 2011)'
_computing_data_reduction 'CrystalClear-SM Expert 2.0 r7 (Rigaku, 2011)'
_computing_molecular_graphics 'Olex2 1.5 (Dolomanov et al., 2009)'
_computing_publication_material 'Olex2 1.5 (Dolomanov et al., 2009)'
_computing_structure_refinement 'XL  (Sheldrick, 2008)'
_computing_structure_solution 'SHELXT 2018/2 (Sheldrick, 2018)'
_diffrn_ambient_temperature 293(2)
_diffrn_detector_area_resol_mean 28.5714
_diffrn_detector_type 'Rigaku Saturn724+'
_diffrn_measured_fraction_theta_full 1.000
_diffrn_measured_fraction_theta_max 0.881
_diffrn_measurement_details
;
List of Runs (angles in degrees, time in seconds):

  # Type    Start    End  Width  t~exp~   \w     \q     \k     \f   Frames
#--------------------------------------------------------------------------
  1  \w     41.00  87.00   1.00   16.80    --   20.76 178.00-180.00   46
  2  \w    -50.00  77.00   1.00   16.80    --   20.76   0.00  90.00  127
  3  \w     24.00  72.00   1.00   16.80    --   20.76  57.00 -60.00   48
;
_diffrn_measurement_device 'four-circle diffractometer'
_diffrn_measurement_device_type 'Rigaku Saturn724+ (2x2 bin mode)'
_diffrn_measurement_method '\w scans'
_diffrn_measurement_specimen_support 'Mitegen 50um'
_diffrn_radiation_type MoK\a
_diffrn_radiation_wavelength 0.71073
_diffrn_reflns_av_R_equivalents 0.0239
_diffrn_reflns_av_unetI/netI 0.0340
_diffrn_reflns_Laue_measured_fraction_full 1.000
_diffrn_reflns_Laue_measured_fraction_max 0.881
_diffrn_reflns_limit_h_max 23
_diffrn_reflns_limit_h_min -16
_diffrn_reflns_limit_k_max 7
_diffrn_reflns_limit_k_min -15
_diffrn_reflns_limit_l_max 14
_diffrn_reflns_limit_l_min -25
_diffrn_reflns_number 7783
_diffrn_reflns_point_group_measured_fraction_full 1.000
_diffrn_reflns_point_group_measured_fraction_max 0.881
_diffrn_reflns_theta_full 25.242
_diffrn_reflns_theta_max 28.770
_diffrn_reflns_theta_min 2.147
_exptl_absorpt_coefficient_mu 0.609
_exptl_absorpt_correction_T_max 1.00000
_exptl_absorpt_correction_T_min 0.66998
_exptl_absorpt_correction_type multi-scan
_exptl_absorpt_process_details
;
CrysAlisPro 1.171.40.23a (Rigaku Oxford Diffraction, 2018)
Empirical absorption correction using spherical harmonics,
 implemented in SCALE3 ABSPACK scaling algorithm.
;
_exptl_crystal_colour 'metallic bluish green'
_exptl_crystal_colour_lustre metallic
_exptl_crystal_colour_modifier bluish
_exptl_crystal_colour_primary green
_exptl_crystal_density_diffrn 1.428
_exptl_crystal_description block
_exptl_crystal_F_000 1592
_exptl_crystal_preparation 'slow evaporation'
_exptl_crystal_size_max 0.08
_exptl_crystal_size_mid 0.075
_exptl_crystal_size_min 0.044
_refine_diff_density_max 0.539
_refine_diff_density_min -0.313
_refine_diff_density_rms 0.080
_refine_ls_extinction_method none
_refine_ls_goodness_of_fit_ref 1.095
_refine_ls_hydrogen_treatment constr
_refine_ls_matrix_type full
_refine_ls_number_parameters 245
_refine_ls_number_reflns 4078
_refine_ls_number_restraints 1
_refine_ls_restrained_S_all 1.095
_refine_ls_R_factor_all 0.0487
_refine_ls_R_factor_gt 0.0405
_refine_ls_shift/su_max 0.000
_refine_ls_shift/su_mean 0.000
_refine_ls_structure_factor_coef Fsqd
_refine_ls_weighting_details 'w=1/[\s^2^(Fo^2^)+(0.0578P)^2^+5.6561P] where P=(Fo^2^+2Fc^2^)/3'
_refine_ls_weighting_scheme calc
_refine_ls_wR_factor_gt 0.1154
_refine_ls_wR_factor_ref 0.1297
_reflns_Friedel_coverage 0.000
_reflns_number_gt 3590
_reflns_number_total 4078
_reflns_threshold_expression 'I > 2\s(I)'
_cod_data_source_file d6nj00431h2.cif
_cod_data_source_block 1f
_cod_depositor_comments 'Adding full bibliography for 7064343--7064354.cif.'
_cod_database_code 7064351
_shelx_shelxl_version_number 2019/1
_shelx_space_group_comment
;
The symmetry employed for this shelxl refinement is uniquely defined
by the following loop, which should always be used as a source of
symmetry information in preference to the above space-group names.
They are only intended as comments.
;
_olex2_refinement_description
;
1. Fixed Uiso
 At 1.2 times of:
  All C(H) groups
 At 1.5 times of:
  All C(H,H,H) groups, All O(H,H) groups
2. Restrained distances
 Ni1-H3B \\sim Ni1-H3A
 with sigma of 0.02
3.a Free rotating group:
 O3(H3A,H3B)
3.b Aromatic/amide H refined with riding coordinates:
 C1(H1), C2(H2), C3(H3), C4(H4), C10(H10), C13(H13), C14(H14), C15(H15),
 C16(H16), C19(H19)
3.c Idealised Me refined as rotating group:
 C17(H17A,H17B,H17C), C18(H18A,H18B,H18C)
;
_olex2_submission_special_instructions 'No special instructions were received'
_oxdiff_exptl_absorpt_empirical_details
;
Empirical correction (ABSPACK) includes:
- Absorption correction using spherical harmonics
- Frame scaling
;

loop_
_space_group_symop_operation_xyz
'x, y, z'
'-x, y, -z+1/2'
'x+1/2, y+1/2, z+1/2'
'-x+1/2, y+1/2, -z+1'
'-x, -y, -z'
'x, -y, z-1/2'
'-x+1/2, -y+1/2, -z+1/2'
'x+1/2, -y+1/2, z'

loop_
_atom_site_label
_atom_site_type_symbol
_atom_site_fract_x
_atom_site_fract_y
_atom_site_fract_z
_atom_site_U_iso_or_equiv
_atom_site_adp_type
_atom_site_occupancy
_atom_site_site_symmetry_order
_atom_site_calc_flag
_atom_site_refinement_flags_posn
_atom_site_refinement_flags_adp
_atom_site_refinement_flags_occupancy
_atom_site_disorder_assembly
_atom_site_disorder_group
Ni1 Ni 0.500000 0.17154(3) 0.750000 0.02578(13) Uani 1 2 d DS T P . .
O1 O 0.80534(10) 0.34769(17) 0.96959(11) 0.0415(4) Uani 1 1 d . . . . .
O2 O 0.89336(10) 0.26974(19) 0.91945(11) 0.0453(5) Uani 1 1 d . . . . .
O3 O 0.46108(11) 0.30345(16) 0.80770(10) 0.0374(4) Uani 1 1 d G . . . .
H3A H 0.436095 0.288856 0.839740 0.056 Uiso 1 1 d DG U . . .
H3B H 0.438759 0.364499 0.785748 0.056 Uiso 1 1 d DG U . . .
N2 N 0.54631(11) 0.05210(16) 0.69048(11) 0.0302(4) Uani 1 1 d . . . . .
N1 N 0.62236(11) 0.16239(16) 0.82160(11) 0.0286(4) Uani 1 1 d . . . . .
C1 C 0.59150(14) 0.2939(2) 0.95819(14) 0.0350(5) Uani 1 1 d . . . . .
H1 H 0.547045 0.249711 0.932012 0.042 Uiso 1 1 calc R U . . .
C2 C 0.58584(17) 0.3627(3) 1.01635(16) 0.0461(6) Uani 1 1 d . . . . .
H2 H 0.537369 0.365753 1.028504 0.055 Uiso 1 1 calc R U . . .
C3 C 0.65165(19) 0.4279(3) 1.05723(18) 0.0549(8) Uani 1 1 d . . . . .
H3 H 0.647170 0.475055 1.096249 0.066 Uiso 1 1 calc R U . . .
C4 C 0.72391(18) 0.4223(3) 1.03972(17) 0.0504(7) Uani 1 1 d . . . . .
H4 H 0.768435 0.465403 1.067101 0.061 Uiso 1 1 calc R U . . .
C5 C 0.72971(15) 0.3525(2) 0.98136(14) 0.0359(5) Uani 1 1 d . . . . .
C6 C 0.66324(13) 0.2891(2) 0.93744(13) 0.0294(5) Uani 1 1 d . . . . .
C7 C 0.67576(12) 0.22306(19) 0.87617(12) 0.0272(4) Uani 1 1 d . . . . .
C8 C 0.82232(14) 0.2737(2) 0.91799(13) 0.0333(5) Uani 1 1 d . . . . .
C9 C 0.75517(13) 0.2129(2) 0.86979(12) 0.0294(5) Uani 1 1 d . . . . .
C10 C 0.75002(13) 0.1393(2) 0.80876(13) 0.0306(5) Uani 1 1 d . . . . .
H10 H 0.792219 0.114868 0.790940 0.037 Uiso 1 1 calc R U . . .
C11 C 0.66900(13) 0.1110(2) 0.78082(12) 0.0288(4) Uani 1 1 d . . . . .
C12 C 0.62787(13) 0.0430(2) 0.71439(13) 0.0301(5) Uani 1 1 d . . . . .
C13 C 0.66902(16) -0.0257(2) 0.67629(16) 0.0423(6) Uani 1 1 d . . . . .
H13 H 0.725338 -0.031573 0.693461 0.051 Uiso 1 1 calc R U . . .
C14 C 0.62508(18) -0.0850(3) 0.61273(17) 0.0502(7) Uani 1 1 d . . . . .
H14 H 0.651483 -0.131099 0.586507 0.060 Uiso 1 1 calc R U . . .
C15 C 0.54137(18) -0.0750(2) 0.58845(15) 0.0455(6) Uani 1 1 d . . . . .
H15 H 0.510605 -0.114083 0.545736 0.055 Uiso 1 1 calc R U . . .
C16 C 0.50461(15) -0.0060(2) 0.62884(14) 0.0381(5) Uani 1 1 d . . . . .
H16 H 0.448314 0.000566 0.612590 0.046 Uiso 1 1 calc R U . . .
O4 O 0.6001(2) 0.5100(3) 0.7389(2) 0.1116(13) Uani 1 1 d . . . . .
N3 N 0.6128(2) 0.6420(3) 0.82799(19) 0.0684(8) Uani 1 1 d . . . . .
C17 C 0.6161(5) 0.6607(7) 0.9058(4) 0.166(3) Uani 1 1 d . . . . .
H17A H 0.669935 0.684275 0.934175 0.249 Uiso 1 1 calc R U . . .
H17B H 0.602614 0.590471 0.926636 0.249 Uiso 1 1 calc R U . . .
H17C H 0.578033 0.719640 0.908366 0.249 Uiso 1 1 calc R U . . .
C18 C 0.6343(4) 0.7325(4) 0.7864(4) 0.130(2) Uani 1 1 d . . . . .
H18A H 0.629031 0.706438 0.736070 0.195 Uiso 1 1 calc R U . . .
H18B H 0.689435 0.755252 0.810566 0.195 Uiso 1 1 calc R U . . .
H18C H 0.598890 0.797032 0.784277 0.195 Uiso 1 1 calc R U . . .
C19 C 0.5989(2) 0.5374(3) 0.8024(3) 0.0723(11) Uani 1 1 d . . . . .
H19 H 0.587536 0.481128 0.833439 0.087 Uiso 1 1 calc R U . . .

loop_
_atom_site_aniso_label
_atom_site_aniso_U_11
_atom_site_aniso_U_22
_atom_site_aniso_U_33
_atom_site_aniso_U_23
_atom_site_aniso_U_13
_atom_site_aniso_U_12
Ni1 0.0218(2) 0.0291(2) 0.0277(2) 0.000 0.00923(15) 0.000
O1 0.0293(8) 0.0528(11) 0.0437(10) -0.0126(9) 0.0130(7) -0.0102(8)
O2 0.0260(8) 0.0670(13) 0.0444(10) -0.0072(9) 0.0129(7) -0.0068(8)
O3 0.0396(9) 0.0389(9) 0.0380(9) 0.0016(8) 0.0181(8) 0.0073(8)
N2 0.0302(9) 0.0297(9) 0.0310(10) -0.0019(8) 0.0097(7) 0.0006(8)
N1 0.0236(9) 0.0351(10) 0.0278(9) -0.0013(8) 0.0089(7) 0.0014(7)
C1 0.0304(11) 0.0422(13) 0.0344(12) -0.0008(10) 0.0130(9) -0.0011(10)
C2 0.0419(14) 0.0571(16) 0.0463(15) -0.0079(13) 0.0241(12) 0.0014(13)
C3 0.0563(17) 0.0610(18) 0.0538(17) -0.0245(15) 0.0261(14) -0.0047(15)
C4 0.0455(15) 0.0560(17) 0.0504(16) -0.0222(14) 0.0153(12) -0.0117(13)
C5 0.0316(12) 0.0415(13) 0.0363(13) -0.0045(11) 0.0128(10) -0.0028(10)
C6 0.0285(10) 0.0337(11) 0.0268(10) 0.0012(9) 0.0095(8) 0.0009(9)
C7 0.0237(10) 0.0302(10) 0.0280(10) 0.0042(9) 0.0086(8) 0.0013(8)
C8 0.0288(11) 0.0425(13) 0.0298(11) 0.0022(10) 0.0107(9) -0.0020(10)
C9 0.0234(10) 0.0370(11) 0.0288(11) 0.0039(9) 0.0092(8) 0.0014(9)
C10 0.0255(10) 0.0376(11) 0.0311(11) 0.0027(10) 0.0119(8) 0.0049(9)
C11 0.0263(10) 0.0318(11) 0.0292(11) 0.0009(9) 0.0098(8) 0.0039(9)
C12 0.0310(11) 0.0304(11) 0.0311(11) 0.0009(9) 0.0126(9) 0.0032(9)
C13 0.0378(13) 0.0444(14) 0.0481(15) -0.0081(12) 0.0177(11) 0.0051(11)
C14 0.0574(17) 0.0485(16) 0.0500(16) -0.0169(14) 0.0241(13) 0.0035(13)
C15 0.0566(16) 0.0422(14) 0.0371(13) -0.0140(12) 0.0130(12) -0.0054(12)
C16 0.0360(12) 0.0385(13) 0.0381(13) -0.0052(11) 0.0083(10) -0.0028(10)
O4 0.140(3) 0.0782(19) 0.158(3) -0.067(2) 0.107(3) -0.0475(19)
N3 0.082(2) 0.0522(15) 0.079(2) -0.0209(15) 0.0363(17) -0.0108(15)
C17 0.238(10) 0.175(7) 0.107(5) -0.059(5) 0.085(6) -0.057(6)
C18 0.179(6) 0.065(3) 0.157(6) 0.003(3) 0.068(5) -0.025(3)
C19 0.062(2) 0.0521(18) 0.114(3) -0.005(2) 0.043(2) -0.0045(16)

loop_
_atom_type_symbol
_atom_type_description
_atom_type_scat_dispersion_real
_atom_type_scat_dispersion_imag
_atom_type_scat_source
C C 0.0033 0.0016 'International Tables Vol C Tables 4.2.6.8 and 6.1.1.4'
H H 0.0000 0.0000 'International Tables Vol C Tables 4.2.6.8 and 6.1.1.4'
N N 0.0061 0.0033 'International Tables Vol C Tables 4.2.6.8 and 6.1.1.4'
Ni Ni 0.3393 1.1124 'International Tables Vol C Tables 4.2.6.8 and 6.1.1.4'
O O 0.0106 0.0060 'International Tables Vol C Tables 4.2.6.8 and 6.1.1.4'

loop_
_geom_angle_atom_site_label_1
_geom_angle_atom_site_label_2
_geom_angle_atom_site_label_3
_geom_angle
_geom_angle_site_symmetry_1
_geom_angle_site_symmetry_3
_geom_angle_publ_flag
O3 Ni1 O3 85.88(10) . 2_656 ?
O3 Ni1 N1 97.28(7) . . ?
O3 Ni1 N1 97.28(7) 2_656 2_656 ?
O3 Ni1 N1 86.91(7) 2_656 . ?
O3 Ni1 N1 86.91(7) . 2_656 ?
N2 Ni1 O3 88.98(7) . 2_656 ?
N2 Ni1 O3 174.45(7) 2_656 2_656 ?
N2 Ni1 O3 174.45(7) . . ?
N2 Ni1 O3 88.98(7) 2_656 . ?
N2 Ni1 N2 96.22(11) 2_656 . ?
N2 Ni1 N1 95.84(7) 2_656 . ?
N2 Ni1 N1 95.84(7) . 2_656 ?
N2 Ni1 N1 80.32(7) . . ?
N2 Ni1 N1 80.32(7) 2_656 2_656 ?
N1 Ni1 N1 174.29(10) . 2_656 ?
C8 O1 C5 122.62(19) . . ?
Ni1 O3 H3A 121.4 . . ?
Ni1 O3 H3B 122.2 . . ?
H3A O3 H3B 104.5 . . ?
C12 N2 Ni1 114.06(15) . . ?
C16 N2 Ni1 126.73(16) . . ?
C16 N2 C12 118.9(2) . . ?
C7 N1 Ni1 140.28(15) . . ?
C7 N1 C11 104.86(18) . . ?
C11 N1 Ni1 107.89(14) . . ?
C2 C1 H1 119.4 . . ?
C2 C1 C6 121.1(2) . . ?
C6 C1 H1 119.4 . . ?
C1 C2 H2 119.7 . . ?
C1 C2 C3 120.6(2) . . ?
C3 C2 H2 119.7 . . ?
C2 C3 H3 120.2 . . ?
C4 C3 C2 119.7(3) . . ?
C4 C3 H3 120.2 . . ?
C3 C4 H4 120.2 . . ?
C5 C4 C3 119.7(3) . . ?
C5 C4 H4 120.2 . . ?
O1 C5 C6 122.1(2) . . ?
C4 C5 O1 116.1(2) . . ?
C4 C5 C6 121.7(2) . . ?
C1 C6 C7 126.3(2) . . ?
C5 C6 C1 117.0(2) . . ?
C5 C6 C7 116.7(2) . . ?
N1 C7 C6 129.94(19) . . ?
N1 C7 C9 110.79(19) . . ?
C9 C7 C6 119.2(2) . . ?
O1 C8 C9 116.3(2) . . ?
O2 C8 O1 115.4(2) . . ?
O2 C8 C9 128.3(2) . . ?
C7 C9 C8 122.2(2) . . ?
C10 C9 C7 106.87(19) . . ?
C10 C9 C8 130.9(2) . . ?
C9 C10 H10 127.4 . . ?
C11 C10 C9 105.15(19) . . ?
C11 C10 H10 127.4 . . ?
N1 C11 C12 118.55(19) . . ?
C10 C11 N1 112.3(2) . . ?
C10 C11 C12 129.0(2) . . ?
N2 C12 C11 115.59(19) . . ?
N2 C12 C13 121.2(2) . . ?
C13 C12 C11 123.2(2) . . ?
C12 C13 H13 120.4 . . ?
C14 C13 C12 119.1(2) . . ?
C14 C13 H13 120.4 . . ?
C13 C14 H14 120.3 . . ?
C13 C14 C15 119.3(2) . . ?
C15 C14 H14 120.3 . . ?
C14 C15 H15 120.7 . . ?
C16 C15 C14 118.6(2) . . ?
C16 C15 H15 120.7 . . ?
N2 C16 C15 122.9(2) . . ?
N2 C16 H16 118.6 . . ?
C15 C16 H16 118.6 . . ?
C18 N3 C17 119.7(5) . . ?
C19 N3 C17 117.0(5) . . ?
C19 N3 C18 122.9(4) . . ?
N3 C17 H17A 109.5 . . ?
N3 C17 H17B 109.5 . . ?
N3 C17 H17C 109.5 . . ?
H17A C17 H17B 109.5 . . ?
H17A C17 H17C 109.5 . . ?
H17B C17 H17C 109.5 . . ?
N3 C18 H18A 109.5 . . ?
N3 C18 H18B 109.5 . . ?
N3 C18 H18C 109.5 . . ?
H18A C18 H18B 109.5 . . ?
H18A C18 H18C 109.5 . . ?
H18B C18 H18C 109.5 . . ?
O4 C19 N3 122.6(4) . . ?
O4 C19 H19 118.7 . . ?
N3 C19 H19 118.7 . . ?

loop_
_geom_bond_atom_site_label_1
_geom_bond_atom_site_label_2
_geom_bond_distance
_geom_bond_site_symmetry_2
_geom_bond_publ_flag
Ni1 O3 2.0920(17) 2_656 ?
Ni1 O3 2.0920(17) . ?
Ni1 N2 2.0767(19) 2_656 ?
Ni1 N2 2.0767(19) . ?
Ni1 N1 2.1342(18) . ?
Ni1 N1 2.1342(18) 2_656 ?
O1 C5 1.387(3) . ?
O1 C8 1.382(3) . ?
O2 C8 1.219(3) . ?
O3 H3A 0.8500 . ?
O3 H3B 0.8502 . ?
N2 C12 1.347(3) . ?
N2 C16 1.338(3) . ?
N1 C7 1.346(3) . ?
N1 C11 1.394(3) . ?
C1 H1 0.9300 . ?
C1 C2 1.370(4) . ?
C1 C6 1.404(3) . ?
C2 H2 0.9300 . ?
C2 C3 1.386(4) . ?
C3 H3 0.9300 . ?
C3 C4 1.381(4) . ?
C4 H4 0.9300 . ?
C4 C5 1.381(4) . ?
C5 C6 1.401(3) . ?
C6 C7 1.441(3) . ?
C7 C9 1.415(3) . ?
C8 C9 1.421(3) . ?
C9 C10 1.401(3) . ?
C10 H10 0.9300 . ?
C10 C11 1.377(3) . ?
C11 C12 1.458(3) . ?
C12 C13 1.394(3) . ?
C13 H13 0.9300 . ?
C13 C14 1.380(4) . ?
C14 H14 0.9300 . ?
C14 C15 1.383(4) . ?
C15 H15 0.9300 . ?
C15 C16 1.376(4) . ?
C16 H16 0.9300 . ?
O4 C19 1.229(5) . ?
N3 C17 1.446(7) . ?
N3 C18 1.418(6) . ?
N3 C19 1.299(4) . ?
C17 H17A 0.9600 . ?
C17 H17B 0.9600 . ?
C17 H17C 0.9600 . ?
C18 H18A 0.9600 . ?
C18 H18B 0.9600 . ?
C18 H18C 0.9600 . ?
C19 H19 0.9300 . ?

loop_
_geom_torsion_atom_site_label_1
_geom_torsion_atom_site_label_2
_geom_torsion_atom_site_label_3
_geom_torsion_atom_site_label_4
_geom_torsion
_geom_torsion_site_symmetry_1
_geom_torsion_site_symmetry_2
_geom_torsion_site_symmetry_3
_geom_torsion_site_symmetry_4
_geom_torsion_publ_flag
Ni1 N2 C12 C11 4.5(3) . . . . ?
Ni1 N2 C12 C13 -174.30(19) . . . . ?
Ni1 N2 C16 C15 173.3(2) . . . . ?
Ni1 N1 C7 C6 38.6(4) . . . . ?
Ni1 N1 C7 C9 -143.6(2) . . . . ?
Ni1 N1 C11 C10 156.80(16) . . . . ?
Ni1 N1 C11 C12 -19.7(2) . . . . ?
O1 C5 C6 C1 175.3(2) . . . . ?
O1 C5 C6 C7 -3.4(4) . . . . ?
O1 C8 C9 C7 -2.8(3) . . . . ?
O1 C8 C9 C10 174.7(2) . . . . ?
O2 C8 C9 C7 177.8(2) . . . . ?
O2 C8 C9 C10 -4.7(5) . . . . ?
N2 C12 C13 C14 0.3(4) . . . . ?
N1 C7 C9 C8 176.5(2) . . . . ?
N1 C7 C9 C10 -1.5(3) . . . . ?
N1 C11 C12 N2 11.1(3) . . . . ?
N1 C11 C12 C13 -170.1(2) . . . . ?
C1 C2 C3 C4 -0.8(5) . . . . ?
C1 C6 C7 N1 7.5(4) . . . . ?
C1 C6 C7 C9 -170.1(2) . . . . ?
C2 C1 C6 C5 3.4(4) . . . . ?
C2 C1 C6 C7 -178.0(2) . . . . ?
C2 C3 C4 C5 0.4(5) . . . . ?
C3 C4 C5 O1 -177.2(3) . . . . ?
C3 C4 C5 C6 2.0(5) . . . . ?
C4 C5 C6 C1 -3.8(4) . . . . ?
C4 C5 C6 C7 177.5(3) . . . . ?
C5 O1 C8 O2 -172.3(2) . . . . ?
C5 O1 C8 C9 8.2(3) . . . . ?
C5 C6 C7 N1 -174.0(2) . . . . ?
C5 C6 C7 C9 8.4(3) . . . . ?
C6 C1 C2 C3 -1.2(4) . . . . ?
C6 C7 C9 C8 -5.5(3) . . . . ?
C6 C7 C9 C10 176.5(2) . . . . ?
C7 N1 C11 C10 -0.4(3) . . . . ?
C7 N1 C11 C12 -176.9(2) . . . . ?
C7 C9 C10 C11 1.2(3) . . . . ?
C8 O1 C5 C4 173.9(2) . . . . ?
C8 O1 C5 C6 -5.2(4) . . . . ?
C8 C9 C10 C11 -176.6(2) . . . . ?
C9 C10 C11 N1 -0.5(3) . . . . ?
C9 C10 C11 C12 175.5(2) . . . . ?
C10 C11 C12 N2 -164.7(2) . . . . ?
C10 C11 C12 C13 14.0(4) . . . . ?
C11 N1 C7 C6 -176.6(2) . . . . ?
C11 N1 C7 C9 1.2(2) . . . . ?
C11 C12 C13 C14 -178.4(2) . . . . ?
C12 N2 C16 C15 0.0(4) . . . . ?
C12 C13 C14 C15 -0.1(4) . . . . ?
C13 C14 C15 C16 -0.1(4) . . . . ?
C14 C15 C16 N2 0.2(4) . . . . ?
C16 N2 C12 C11 178.6(2) . . . . ?
C16 N2 C12 C13 -0.2(3) . . . . ?
C17 N3 C19 O4 -175.0(5) . . . . ?
C18 N3 C19 O4 -3.0(7) . . . . ?
